data_8106178
loop_
_publ_author_name
'Huang, Wen-bo'
'Yang, Yan'
'Suo, Jian'

_publ_section_title
;
 Crystal structure of
 poly{[\m2-(E)-1,4-bis(1H-benzo[d]imidazol-1-yl)but-2-ene-\k2
 N:N&#x2032;][\m3--cyclohexane-1,4-dicarboxylato-\k4
 O,O&#x2032;:O&#x2032;&#x2032;:O&#x2032;&#x2032;&#x2032;]cadmium(II)},
 C26H26CdN4O4
;
_journal_issue 3
_journal_name_full 'Zeitschrift f\"ur Kristallographie - New Crystal Structures'
_journal_page_first 447
_journal_page_last 448
_journal_paper_doi 10.1515/ncrs-2017-0339
_journal_volume 233
_journal_year 2018
_chemical_formula_moiety 'C26 H26 Cd N4 O4'
_chemical_formula_sum 'C26 H26 Cd N4 O4'
_chemical_formula_weight 570.91
_space_group_IT_number 14
_space_group_name_Hall '-P 2ybc'
_space_group_name_H-M_alt 'P 1 21/c 1'
_symmetry_cell_setting monoclinic
_symmetry_space_group_name_Hall '-P 2ybc'
_symmetry_space_group_name_H-M 'P 1 21/c 1'
_atom_sites_solution_hydrogens geom
_atom_sites_solution_primary direct
_atom_sites_solution_secondary difmap
_cell_angle_alpha 90.00
_cell_angle_beta 112.1310(10)
_cell_angle_gamma 90.00
_cell_formula_units_Z 4
_cell_length_a 12.1676(8)
_cell_length_b 13.4592(9)
_cell_length_c 15.5782(10)
_cell_measurement_reflns_used 5690
_cell_measurement_temperature 293(2)
_cell_measurement_theta_max 28.360
_cell_measurement_theta_min 0.961
_cell_volume 2363.2(3)
_computing_cell_refinement 'Bruker SMART'
_computing_data_collection 'Bruker SMART'
_computing_data_reduction 'Bruker SAINT'
_computing_molecular_graphics 'Bruker SHELXTL'
_computing_publication_material 'Bruker SHELXTL'
_computing_structure_refinement 'SHELXL-97 (Sheldrick, 2008) [9]'
_computing_structure_solution 'Bruker SHELXTL'
_diffrn_ambient_temperature 293(2)
_diffrn_detector_area_resol_mean 9.00cm
_diffrn_measured_fraction_theta_full 0.962
_diffrn_measured_fraction_theta_max 0.962
_diffrn_measurement_device_type 'CCD area detector'
_diffrn_measurement_method 'phi and omega scans'
_diffrn_radiation_monochromator graphite
_diffrn_radiation_source 'fine-focus sealed tube'
_diffrn_radiation_type MoK\a
_diffrn_radiation_wavelength 0.71073
_diffrn_reflns_av_R_equivalents 0.0214
_diffrn_reflns_av_sigmaI/netI 0.0273
_diffrn_reflns_limit_h_max 15
_diffrn_reflns_limit_h_min -15
_diffrn_reflns_limit_k_max 16
_diffrn_reflns_limit_k_min -17
_diffrn_reflns_limit_l_max 17
_diffrn_reflns_limit_l_min -20
_diffrn_reflns_number 14811
_diffrn_reflns_theta_full 28.36
_diffrn_reflns_theta_max 28.36
_diffrn_reflns_theta_min 2.07
_exptl_absorpt_coefficient_mu 0.965
_exptl_absorpt_correction_T_max 0.852
_exptl_absorpt_correction_T_min 0.787
_exptl_absorpt_correction_type empirical
_exptl_absorpt_process_details SADABS
_exptl_crystal_colour colorless
_exptl_crystal_density_diffrn 1.605
_exptl_crystal_density_method 'not measured'
_exptl_crystal_description block
_exptl_crystal_F_000 1160
_exptl_crystal_size_max 0.24
_exptl_crystal_size_mid 0.22
_exptl_crystal_size_min 0.18
_refine_diff_density_max 0.356
_refine_diff_density_min -0.266
_refine_diff_density_rms 0.061
_refine_ls_extinction_method none
_refine_ls_goodness_of_fit_ref 1.018
_refine_ls_hydrogen_treatment constr
_refine_ls_matrix_type full
_refine_ls_number_parameters 316
_refine_ls_number_reflns 5690
_refine_ls_number_restraints 0
_refine_ls_restrained_S_all 1.018
_refine_ls_R_factor_all 0.0340
_refine_ls_R_factor_gt 0.0244
_refine_ls_shift/su_max 0.002
_refine_ls_shift/su_mean 0.000
_refine_ls_structure_factor_coef Fsqd
_refine_ls_weighting_details 'calc w=1/[\s^2^(Fo^2^)+(0.0278P)^2^+0.6791P] where P=(Fo^2^+2Fc^2^)/3'
_refine_ls_weighting_scheme calc
_refine_ls_wR_factor_gt 0.0547
_refine_ls_wR_factor_ref 0.0584
_reflns_number_gt 4783
_reflns_number_total 5690
_reflns_threshold_expression >2sigma(I)
_cod_data_source_file suppl_ncrs-2017-0339_suppl.cif
_cod_data_source_block I
_cod_depositor_comments
;
The following automatic conversions were performed:

data item '_symmetry_cell_setting' value 'Monoclinic' was changed to
'monoclinic' in accordance with the built-in table derived from the
CIF Core dictionary named 'cif_core.dic' version 2.4.5 last updated
on 2014-11-21.

Automatic conversion script
Id: cif_fix_values 8738 2021-04-28 16:35:53Z antanas 
;
_cod_original_sg_symbol_H-M P21/c
_cod_database_code 8106178

loop_
_symmetry_equiv_pos_as_xyz
'x, y, z'
'-x, y+1/2, -z+1/2'
'-x, -y, -z'
'x, -y-1/2, z-1/2'

loop_
_atom_site_label
_atom_site_type_symbol
_atom_site_fract_x
_atom_site_fract_y
_atom_site_fract_z
_atom_site_U_iso_or_equiv
_atom_site_adp_type
_atom_site_occupancy
_atom_site_symmetry_multiplicity
_atom_site_calc_flag
_atom_site_refinement_flags
_atom_site_disorder_assembly
_atom_site_disorder_group
C1 C 0.29686(17) 0.18803(14) 0.22433(13) 0.0257(4) Uani 1 1 d . . .
C2 C 0.22114(16) 0.25431(14) 0.14447(13) 0.0260(4) Uani 1 1 d . . .
H2 H 0.1380 0.2345 0.1267 0.031 Uiso 1 1 calc R . .
C3 C 0.2533(2) 0.24742(15) 0.05891(14) 0.0345(5) Uani 1 1 d . . .
H3A H 0.2330 0.1818 0.0318 0.041 Uiso 1 1 calc R . .
H3B H 0.3383 0.2560 0.0775 0.041 Uiso 1 1 calc R . .
C4 C 0.1889(2) 0.32584(15) -0.01435(13) 0.0349(5) Uani 1 1 d . . .
H4A H 0.2164 0.3216 -0.0651 0.042 Uiso 1 1 calc R . .
H4B H 0.1044 0.3120 -0.0389 0.042 Uiso 1 1 calc R . .
C5 C 0.21009(17) 0.43086(14) 0.02564(13) 0.0271(4) Uani 1 1 d . . .
H5 H 0.1601 0.4759 -0.0228 0.033 Uiso 1 1 calc R . .
C6 C 0.16891(18) 0.43760(15) 0.10681(15) 0.0314(4) Uani 1 1 d . . .
H6A H 0.1838 0.5039 0.1330 0.038 Uiso 1 1 calc R . .
H6B H 0.0842 0.4253 0.0849 0.038 Uiso 1 1 calc R . .
C7 C 0.23457(17) 0.36171(14) 0.18131(13) 0.0277(4) Uani 1 1 d . . .
H7A H 0.2047 0.3654 0.2308 0.033 Uiso 1 1 calc R . .
H7B H 0.3182 0.3788 0.2073 0.033 Uiso 1 1 calc R . .
C8 C 0.33896(16) 0.46495(14) 0.05222(12) 0.0247(4) Uani 1 1 d . . .
C9 C 0.38403(18) -0.15050(15) 0.31621(15) 0.0338(5) Uani 1 1 d . . .
H9 H 0.4658 -0.1594 0.3376 0.041 Uiso 1 1 calc R . .
C10 C 0.19436(17) -0.18424(15) 0.25746(13) 0.0286(4) Uani 1 1 d . . .
C11 C 0.21248(17) -0.08339(14) 0.28070(14) 0.0278(4) Uani 1 1 d . . .
C12 C 0.11589(19) -0.02023(17) 0.26475(16) 0.0392(5) Uani 1 1 d . . .
H12 H 0.1263 0.0471 0.2791 0.047 Uiso 1 1 calc R . .
C13 C 0.0041(2) -0.06201(19) 0.2268(2) 0.0523(7) Uani 1 1 d . . .
H13 H -0.0620 -0.0218 0.2155 0.063 Uiso 1 1 calc R . .
C14 C -0.0125(2) -0.1629(2) 0.2048(2) 0.0534(7) Uani 1 1 d . . .
H14 H -0.0893 -0.1880 0.1798 0.064 Uiso 1 1 calc R . .
C15 C 0.08141(19) -0.22599(17) 0.21909(16) 0.0413(5) Uani 1 1 d . . .
H15 H 0.0702 -0.2931 0.2040 0.050 Uiso 1 1 calc R . .
C16 C 0.3348(2) -0.32839(15) 0.26869(15) 0.0354(5) Uani 1 1 d . . .
H16A H 0.4172 -0.3328 0.2751 0.042 Uiso 1 1 calc R . .
H16B H 0.2859 -0.3504 0.2067 0.042 Uiso 1 1 calc R . .
C17 C 0.3150(2) -0.39570(15) 0.33842(15) 0.0355(5) Uani 1 1 d . . .
H17 H 0.2513 -0.3815 0.3555 0.043 Uiso 1 1 calc R . .
C18 C 0.3811(2) -0.47340(15) 0.37732(15) 0.0356(5) Uani 1 1 d . . .
H18 H 0.3590 -0.5116 0.4179 0.043 Uiso 1 1 calc R . .
C19 C 0.4897(2) -0.50418(15) 0.36024(15) 0.0360(5) Uani 1 1 d . . .
H19A H 0.4716 -0.5040 0.2940 0.043 Uiso 1 1 calc R . .
H19B H 0.5520 -0.4558 0.3884 0.043 Uiso 1 1 calc R . .
C20 C 0.46911(18) -0.68368(15) 0.40076(14) 0.0328(5) Uani 1 1 d . . .
H20 H 0.3869 -0.6827 0.3817 0.039 Uiso 1 1 calc R . .
C21 C 0.65079(18) -0.63290(15) 0.43087(13) 0.0299(4) Uani 1 1 d . . .
C22 C 0.64981(17) -0.73309(15) 0.45513(13) 0.0296(4) Uani 1 1 d . . .
C23 C 0.7566(2) -0.78356(17) 0.49773(17) 0.0436(6) Uani 1 1 d . . .
H23 H 0.7581 -0.8495 0.5160 0.052 Uiso 1 1 calc R . .
C24 C 0.8594(2) -0.7325(2) 0.5118(2) 0.0603(8) Uani 1 1 d . . .
H24 H 0.9317 -0.7648 0.5398 0.072 Uiso 1 1 calc R . .
C25 C 0.8588(2) -0.6336(2) 0.4855(2) 0.0644(8) Uani 1 1 d . . .
H25 H 0.9307 -0.6019 0.4963 0.077 Uiso 1 1 calc R . .
C26 C 0.7550(2) -0.58169(18) 0.44399(19) 0.0471(6) Uani 1 1 d . . .
H26 H 0.7546 -0.5159 0.4257 0.057 Uiso 1 1 calc R . .
N1 N 0.33446(15) -0.06435(12) 0.31825(12) 0.0319(4) Uani 1 1 d . . .
N2 N 0.30630(14) -0.22484(12) 0.28049(12) 0.0302(4) Uani 1 1 d . . .
N3 N 0.53332(15) -0.60292(12) 0.39735(12) 0.0303(4) Uani 1 1 d . . .
N4 N 0.53292(15) -0.76377(12) 0.43337(12) 0.0329(4) Uani 1 1 d . . .
O1 O 0.26748(12) 0.17888(11) 0.29319(9) 0.0322(3) Uani 1 1 d . . .
O2 O 0.38873(13) 0.14797(12) 0.22171(10) 0.0406(4) Uani 1 1 d . . .
O3 O 0.39656(15) 0.43578(14) 0.00587(11) 0.0516(5) Uani 1 1 d . . .
O4 O 0.38324(12) 0.52239(11) 0.12008(10) 0.0355(3) Uani 1 1 d . . .
Cd1 Cd 0.438745(11) 0.080470(9) 0.377390(9) 0.02272(5) Uani 1 1 d . . .

loop_
_atom_site_aniso_label
_atom_site_aniso_U_11
_atom_site_aniso_U_22
_atom_site_aniso_U_33
_atom_site_aniso_U_23
_atom_site_aniso_U_13
_atom_site_aniso_U_12
C1 0.0276(10) 0.0198(9) 0.0283(10) 0.0003(7) 0.0089(8) -0.0035(7)
C2 0.0223(9) 0.0240(10) 0.0297(10) 0.0038(8) 0.0076(7) -0.0025(8)
C3 0.0518(13) 0.0221(10) 0.0287(10) -0.0036(8) 0.0139(9) -0.0044(9)
C4 0.0440(12) 0.0321(11) 0.0231(10) -0.0009(8) 0.0064(9) -0.0110(9)
C5 0.0243(9) 0.0261(10) 0.0259(9) 0.0052(8) 0.0038(8) -0.0023(7)
C6 0.0256(10) 0.0259(11) 0.0457(12) 0.0055(8) 0.0169(9) 0.0037(8)
C7 0.0309(10) 0.0272(10) 0.0284(10) 0.0028(8) 0.0149(8) 0.0039(8)
C8 0.0267(9) 0.0225(9) 0.0241(9) 0.0076(7) 0.0087(8) 0.0007(8)
C9 0.0267(10) 0.0234(10) 0.0449(12) 0.0022(9) 0.0065(9) 0.0001(8)
C10 0.0281(10) 0.0256(10) 0.0309(10) -0.0029(8) 0.0096(8) -0.0018(8)
C11 0.0272(10) 0.0220(10) 0.0327(10) -0.0016(8) 0.0095(8) -0.0032(8)
C12 0.0352(12) 0.0277(11) 0.0538(14) -0.0067(10) 0.0159(10) 0.0012(9)
C13 0.0278(12) 0.0492(16) 0.0767(19) -0.0143(13) 0.0160(12) 0.0055(10)
C14 0.0269(11) 0.0546(16) 0.0743(18) -0.0238(13) 0.0140(12) -0.0125(11)
C15 0.0357(12) 0.0328(12) 0.0528(14) -0.0152(10) 0.0137(10) -0.0106(9)
C16 0.0422(12) 0.0219(10) 0.0443(13) -0.0004(9) 0.0188(10) 0.0053(9)
C17 0.0431(12) 0.0235(10) 0.0450(13) -0.0028(9) 0.0225(10) -0.0004(9)
C18 0.0525(14) 0.0235(11) 0.0364(12) -0.0014(9) 0.0232(10) 0.0012(9)
C19 0.0460(13) 0.0232(10) 0.0389(12) 0.0062(9) 0.0160(10) 0.0039(9)
C20 0.0299(10) 0.0252(10) 0.0381(11) -0.0017(8) 0.0070(9) -0.0002(8)
C21 0.0331(10) 0.0284(11) 0.0298(10) -0.0050(8) 0.0137(8) -0.0012(8)
C22 0.0308(10) 0.0257(10) 0.0302(10) -0.0068(8) 0.0090(8) -0.0008(8)
C23 0.0378(12) 0.0331(12) 0.0504(14) -0.0080(10) 0.0059(10) 0.0064(10)
C24 0.0322(13) 0.0540(17) 0.084(2) -0.0163(15) 0.0090(13) 0.0060(12)
C25 0.0344(13) 0.0614(19) 0.100(2) -0.0177(17) 0.0287(15) -0.0113(13)
C26 0.0491(14) 0.0378(13) 0.0641(17) -0.0051(11) 0.0322(13) -0.0103(11)
N1 0.0256(8) 0.0233(9) 0.0412(10) -0.0016(7) 0.0062(7) -0.0015(7)
N2 0.0300(9) 0.0195(8) 0.0374(9) 0.0002(7) 0.0085(7) 0.0008(7)
N3 0.0352(9) 0.0225(9) 0.0313(9) 0.0014(7) 0.0105(7) 0.0004(7)
N4 0.0307(9) 0.0223(9) 0.0404(10) -0.0007(7) 0.0074(8) 0.0004(7)
O1 0.0345(8) 0.0322(8) 0.0321(8) 0.0081(6) 0.0150(6) 0.0006(6)
O2 0.0400(9) 0.0430(9) 0.0414(9) 0.0114(7) 0.0181(7) 0.0176(7)
O3 0.0432(10) 0.0825(14) 0.0369(9) -0.0028(8) 0.0238(8) 0.0009(9)
O4 0.0294(7) 0.0307(8) 0.0453(9) -0.0094(7) 0.0127(7) -0.0080(6)
Cd1 0.02377(7) 0.01879(7) 0.02617(8) 0.00184(5) 0.01005(5) 0.00029(5)

loop_
_atom_type_symbol
_atom_type_description
_atom_type_scat_dispersion_real
_atom_type_scat_dispersion_imag
_atom_type_scat_source
C C 0.0033 0.0016 'International Tables Vol C Tables 4.2.6.8 and 6.1.1.4'
H H 0.0000 0.0000 'International Tables Vol C Tables 4.2.6.8 and 6.1.1.4'
N N 0.0061 0.0033 'International Tables Vol C Tables 4.2.6.8 and 6.1.1.4'
O O 0.0106 0.0060 'International Tables Vol C Tables 4.2.6.8 and 6.1.1.4'
Cd Cd -0.8075 1.2024 'International Tables Vol C Tables 4.2.6.8 and 6.1.1.4'

loop_
_geom_angle_atom_site_label_1
_geom_angle_atom_site_label_2
_geom_angle_atom_site_label_3
_geom_angle
_geom_angle_site_symmetry_1
_geom_angle_site_symmetry_3
O2 C1 O1 121.89(18) . .
O2 C1 C2 119.73(17) . .
O1 C1 C2 118.31(17) . .
C1 C2 C3 113.68(16) . .
C1 C2 C7 107.34(15) . .
C3 C2 C7 110.85(15) . .
C1 C2 H2 108.3 . .
C3 C2 H2 108.3 . .
C7 C2 H2 108.3 . .
C2 C3 C4 112.35(17) . .
C2 C3 H3A 109.1 . .
C4 C3 H3A 109.1 . .
C2 C3 H3B 109.1 . .
C4 C3 H3B 109.1 . .
H3A C3 H3B 107.9 . .
C5 C4 C3 111.87(16) . .
C5 C4 H4A 109.2 . .
C3 C4 H4A 109.2 . .
C5 C4 H4B 109.2 . .
C3 C4 H4B 109.2 . .
H4A C4 H4B 107.9 . .
C4 C5 C6 109.56(16) . .
C4 C5 C8 112.68(17) . .
C6 C5 C8 112.30(16) . .
C4 C5 H5 107.3 . .
C6 C5 H5 107.3 . .
C8 C5 H5 107.3 . .
C7 C6 C5 110.40(16) . .
C7 C6 H6A 109.6 . .
C5 C6 H6A 109.6 . .
C7 C6 H6B 109.6 . .
C5 C6 H6B 109.6 . .
H6A C6 H6B 108.1 . .
C6 C7 C2 113.14(16) . .
C6 C7 H7A 109.0 . .
C2 C7 H7A 109.0 . .
C6 C7 H7B 109.0 . .
C2 C7 H7B 109.0 . .
H7A C7 H7B 107.8 . .
O3 C8 O4 121.74(18) . .
O3 C8 C5 119.42(18) . .
O4 C8 C5 118.84(17) . .
N1 C9 N2 114.16(18) . .
N1 C9 H9 122.9 . .
N2 C9 H9 122.9 . .
N2 C10 C15 131.86(19) . .
N2 C10 C11 105.79(17) . .
C15 C10 C11 122.36(19) . .
C12 C11 N1 130.76(18) . .
C12 C11 C10 120.30(18) . .
N1 C11 C10 108.93(17) . .
C13 C12 C11 117.1(2) . .
C13 C12 H12 121.4 . .
C11 C12 H12 121.4 . .
C12 C13 C14 121.9(2) . .
C12 C13 H13 119.0 . .
C14 C13 H13 119.0 . .
C15 C14 C13 121.8(2) . .
C15 C14 H14 119.1 . .
C13 C14 H14 119.1 . .
C14 C15 C10 116.5(2) . .
C14 C15 H15 121.8 . .
C10 C15 H15 121.8 . .
N2 C16 C17 111.90(17) . .
N2 C16 H16A 109.2 . .
C17 C16 H16A 109.2 . .
N2 C16 H16B 109.2 . .
C17 C16 H16B 109.2 . .
H16A C16 H16B 107.9 . .
C18 C17 C16 125.0(2) . .
C18 C17 H17 117.5 . .
C16 C17 H17 117.5 . .
C17 C18 C19 124.2(2) . .
C17 C18 H18 117.9 . .
C19 C18 H18 117.9 . .
N3 C19 C18 113.09(17) . .
N3 C19 H19A 109.0 . .
C18 C19 H19A 109.0 . .
N3 C19 H19B 109.0 . .
C18 C19 H19B 109.0 . .
H19A C19 H19B 107.8 . .
N4 C20 N3 114.15(18) . .
N4 C20 H20 122.9 . .
N3 C20 H20 122.9 . .
N3 C21 C26 131.8(2) . .
N3 C21 C22 105.65(17) . .
C26 C21 C22 122.5(2) . .
C23 C22 N4 130.8(2) . .
C23 C22 C21 119.78(19) . .
N4 C22 C21 109.31(17) . .
C24 C23 C22 117.6(2) . .
C24 C23 H23 121.2 . .
C22 C23 H23 121.2 . .
C23 C24 C25 122.0(2) . .
C23 C24 H24 119.0 . .
C25 C24 H24 119.0 . .
C26 C25 C24 121.8(2) . .
C26 C25 H25 119.1 . .
C24 C25 H25 119.1 . .
C25 C26 C21 116.3(2) . .
C25 C26 H26 121.8 . .
C21 C26 H26 121.8 . .
C9 N1 C11 104.64(16) . .
C9 N1 Cd1 124.36(14) . .
C11 N1 Cd1 130.98(13) . .
C9 N2 C10 106.47(16) . .
C9 N2 C16 126.64(17) . .
C10 N2 C16 126.88(17) . .
C20 N3 C21 106.30(16) . .
C20 N3 C19 128.01(18) . .
C21 N3 C19 125.57(17) . .
C20 N4 C22 104.54(17) . .
C20 N4 Cd1 116.51(13) . 1_545
C22 N4 Cd1 130.78(13) . 1_545
C1 O1 Cd1 93.03(11) . .
C1 O2 Cd1 91.10(12) . .
C8 O3 Cd1 155.71(15) . 4_565
C8 O4 Cd1 109.14(12) . 2_655
O3 Cd1 O4 118.79(6) 4_566 2_645
O3 Cd1 N1 89.87(7) 4_566 .
O4 Cd1 N1 95.30(6) 2_645 .
O3 Cd1 N4 89.97(6) 4_566 1_565
O4 Cd1 N4 88.44(6) 2_645 1_565
N1 Cd1 N4 175.82(6) . 1_565
O3 Cd1 O1 95.59(6) 4_566 .
O4 Cd1 O1 145.00(5) 2_645 .
N1 Cd1 O1 90.81(5) . .
N4 Cd1 O1 85.04(5) 1_565 .
O3 Cd1 O2 149.54(6) 4_566 .
O4 Cd1 O2 91.39(5) 2_645 .
N1 Cd1 O2 91.36(6) . .
N4 Cd1 O2 86.67(6) 1_565 .
O1 Cd1 O2 53.96(5) . .

loop_
_geom_bond_atom_site_label_1
_geom_bond_atom_site_label_2
_geom_bond_distance
_geom_bond_site_symmetry_2
C1 O2 1.256(2) .
C1 O1 1.258(2) .
C1 C2 1.526(3) .
C2 C3 1.527(3) .
C2 C7 1.541(3) .
C2 H2 0.9800 .
C3 C4 1.535(3) .
C3 H3A 0.9700 .
C3 H3B 0.9700 .
C4 C5 1.527(3) .
C4 H4A 0.9700 .
C4 H4B 0.9700 .
C5 C6 1.528(3) .
C5 C8 1.533(3) .
C5 H5 0.9800 .
C6 C7 1.526(3) .
C6 H6A 0.9700 .
C6 H6B 0.9700 .
C7 H7A 0.9700 .
C7 H7B 0.9700 .
C8 O3 1.244(2) .
C8 O4 1.256(2) .
C9 N1 1.313(2) .
C9 N2 1.345(2) .
C9 H9 0.9300 .
C10 N2 1.384(2) .
C10 C15 1.394(3) .
C10 C11 1.401(3) .
C11 C12 1.395(3) .
C11 N1 1.399(3) .
C12 C13 1.382(3) .
C12 H12 0.9300 .
C13 C14 1.396(3) .
C13 H13 0.9300 .
C14 C15 1.373(3) .
C14 H14 0.9300 .
C15 H15 0.9300 .
C16 N2 1.465(2) .
C16 C17 1.502(3) .
C16 H16A 0.9700 .
C16 H16B 0.9700 .
C17 C18 1.319(3) .
C17 H17 0.9300 .
C18 C19 1.501(3) .
C18 H18 0.9300 .
C19 N3 1.467(2) .
C19 H19A 0.9700 .
C19 H19B 0.9700 .
C20 N4 1.314(3) .
C20 N3 1.351(3) .
C20 H20 0.9300 .
C21 N3 1.384(3) .
C21 C26 1.390(3) .
C21 C22 1.402(3) .
C22 C23 1.393(3) .
C22 N4 1.395(3) .
C23 C24 1.371(3) .
C23 H23 0.9300 .
C24 C25 1.391(4) .
C24 H24 0.9300 .
C25 C26 1.373(4) .
C25 H25 0.9300 .
C26 H26 0.9300 .
N1 Cd1 2.3189(16) .
N4 Cd1 2.3907(17) 1_545
O1 Cd1 2.3996(14) .
O2 Cd1 2.4424(15) .
O3 Cd1 2.2564(15) 4_565
O4 Cd1 2.2891(14) 2_655
Cd1 O3 2.2564(15) 4_566
Cd1 O4 2.2891(14) 2_645
Cd1 N4 2.3907(17) 1_565

loop_
_geom_torsion_atom_site_label_1
_geom_torsion_atom_site_label_2
_geom_torsion_atom_site_label_3
_geom_torsion_atom_site_label_4
_geom_torsion
_geom_torsion_site_symmetry_1
_geom_torsion_site_symmetry_2
_geom_torsion_site_symmetry_3
_geom_torsion_site_symmetry_4
O2 C1 C2 C3 12.0(3) . . . .
O1 C1 C2 C3 -171.10(17) . . . .
O2 C1 C2 C7 -110.9(2) . . . .
O1 C1 C2 C7 65.9(2) . . . .
C1 C2 C3 C4 -171.45(16) . . . .
C7 C2 C3 C4 -50.4(2) . . . .
C2 C3 C4 C5 54.8(2) . . . .
C3 C4 C5 C6 -57.9(2) . . . .
C3 C4 C5 C8 67.9(2) . . . .
C4 C5 C6 C7 58.1(2) . . . .
C8 C5 C6 C7 -67.9(2) . . . .
C5 C6 C7 C2 -56.2(2) . . . .
C1 C2 C7 C6 176.61(15) . . . .
C3 C2 C7 C6 51.9(2) . . . .
C4 C5 C8 O3 33.2(2) . . . .
C6 C5 C8 O3 157.49(18) . . . .
C4 C5 C8 O4 -147.35(18) . . . .
C6 C5 C8 O4 -23.0(2) . . . .
N2 C10 C11 C12 179.14(19) . . . .
C15 C10 C11 C12 -0.8(3) . . . .
N2 C10 C11 N1 -0.6(2) . . . .
C15 C10 C11 N1 179.45(19) . . . .
N1 C11 C12 C13 -179.5(2) . . . .
C10 C11 C12 C13 0.8(3) . . . .
C11 C12 C13 C14 -0.2(4) . . . .
C12 C13 C14 C15 -0.5(5) . . . .
C13 C14 C15 C10 0.5(4) . . . .
N2 C10 C15 C14 -179.8(2) . . . .
C11 C10 C15 C14 0.1(3) . . . .
N2 C16 C17 C18 -144.0(2) . . . .
C16 C17 C18 C19 2.4(4) . . . .
C17 C18 C19 N3 -168.8(2) . . . .
N3 C21 C22 C23 -175.43(19) . . . .
C26 C21 C22 C23 2.8(3) . . . .
N3 C21 C22 N4 2.1(2) . . . .
C26 C21 C22 N4 -179.7(2) . . . .
N4 C22 C23 C24 -178.7(2) . . . .
C21 C22 C23 C24 -1.8(3) . . . .
C22 C23 C24 C25 0.4(4) . . . .
C23 C24 C25 C26 0.1(5) . . . .
C24 C25 C26 C21 0.8(4) . . . .
N3 C21 C26 C25 175.5(2) . . . .
C22 C21 C26 C25 -2.3(3) . . . .
N2 C9 N1 C11 0.2(2) . . . .
N2 C9 N1 Cd1 178.70(13) . . . .
C12 C11 N1 C9 -179.5(2) . . . .
C10 C11 N1 C9 0.3(2) . . . .
C12 C11 N1 Cd1 2.2(3) . . . .
C10 C11 N1 Cd1 -178.06(14) . . . .
N1 C9 N2 C10 -0.6(2) . . . .
N1 C9 N2 C16 179.55(19) . . . .
C15 C10 N2 C9 -179.3(2) . . . .
C11 C10 N2 C9 0.7(2) . . . .
C15 C10 N2 C16 0.5(4) . . . .
C11 C10 N2 C16 -179.45(18) . . . .
C17 C16 N2 C9 106.1(2) . . . .
C17 C16 N2 C10 -73.7(3) . . . .
N4 C20 N3 C21 0.1(2) . . . .
N4 C20 N3 C19 176.31(19) . . . .
C26 C21 N3 C20 -179.4(2) . . . .
C22 C21 N3 C20 -1.3(2) . . . .
C26 C21 N3 C19 4.3(4) . . . .
C22 C21 N3 C19 -177.66(18) . . . .
C18 C19 N3 C20 35.9(3) . . . .
C18 C19 N3 C21 -148.53(19) . . . .
N3 C20 N4 C22 1.2(2) . . . .
N3 C20 N4 Cd1 -150.86(14) . . . 1_545
C23 C22 N4 C20 175.1(2) . . . .
C21 C22 N4 C20 -2.0(2) . . . .
C23 C22 N4 Cd1 -38.5(3) . . . 1_545
C21 C22 N4 Cd1 144.37(14) . . . 1_545
O2 C1 O1 Cd1 1.3(2) . . . .
C2 C1 O1 Cd1 -175.49(14) . . . .
O1 C1 O2 Cd1 -1.30(19) . . . .
C2 C1 O2 Cd1 175.47(15) . . . .
O4 C8 O3 Cd1 -116.9(3) . . . 4_565
C5 C8 O3 Cd1 62.6(4) . . . 4_565
O3 C8 O4 Cd1 10.1(2) . . . 2_655
C5 C8 O4 Cd1 -169.38(13) . . . 2_655
C9 N1 Cd1 O3 -103.82(18) . . . 4_566
C11 N1 Cd1 O3 74.21(18) . . . 4_566
C9 N1 Cd1 O4 15.09(18) . . . 2_645
C11 N1 Cd1 O4 -166.88(18) . . . 2_645
C9 N1 Cd1 N4 168.5(8) . . . 1_565
C11 N1 Cd1 N4 -13.5(10) . . . 1_565
C9 N1 Cd1 O1 160.59(17) . . . .
C11 N1 Cd1 O1 -21.38(18) . . . .
C9 N1 Cd1 O2 106.62(18) . . . .
C11 N1 Cd1 O2 -75.35(18) . . . .
C1 O1 Cd1 O3 178.25(12) . . . 4_566
C1 O1 Cd1 O4 8.64(16) . . . 2_645
C1 O1 Cd1 N1 -91.81(12) . . . .
C1 O1 Cd1 N4 88.77(12) . . . 1_565
C1 O1 Cd1 O2 -0.72(11) . . . .
C1 O2 Cd1 O3 -1.32(19) . . . 4_566
C1 O2 Cd1 O4 -173.93(12) . . . 2_645
C1 O2 Cd1 N1 90.73(12) . . . .
C1 O2 Cd1 N4 -85.57(12) . . . 1_565
C1 O2 Cd1 O1 0.72(11) . . . .
